data_4310824
loop_
_publ_author_name
'Ulrich Kortz'
'Saritha Nellutla'
'Ashley C. Stowe'
'Naresh S. Dalal'
'Urs Rauwald'
'Welbeck Danquah'
'Didier Ravot'

_publ_section_title
;
 Sandwich-type Germanotungstates: Structure and Magnetic Properties of the
 Dimeric Polyoxoanions [M~4~(H~2~O)~2~(GeW~9~O~34~)~2~]^12-^ (M = Mn^2+^,
 Cu^2+^, Zn^2+^, Cd^2+^)
;
_journal_name_full 'Inorganic Chemistry'
_journal_page_first 2308
_journal_page_last 2317
_journal_paper_doi 10.1021/ic0354421
_journal_volume 43
_journal_year 2004
_chemical_formula_sum 'Ge2 H80 Mn4 Na12 O108 W18'
_chemical_formula_weight 5758.94
_chemical_name_systematic
; 
 ? 
;
_space_group_IT_number 14
_symmetry_cell_setting monoclinic
_symmetry_space_group_name_Hall '-P 2yn'
_symmetry_space_group_name_H-M 'P 1 21/n 1'
_atom_sites_solution_hydrogens geom
_atom_sites_solution_primary direct
_atom_sites_solution_secondary difmap
_audit_creation_method SHELXL-97
_cell_angle_alpha 90.00
_cell_angle_beta 93.3120(10)
_cell_angle_gamma 90.00
_cell_formula_units_Z 2
_cell_length_a 13.0419(8)
_cell_length_b 17.8422(10)
_cell_length_c 21.1626(12)
_cell_measurement_reflns_used 9999
_cell_measurement_temperature 200(2)
_cell_measurement_theta_max 28.26
_cell_measurement_theta_min 2.48
_cell_volume 4916.2(5)
_computing_cell_refinement 'Bruker SMART'
_computing_data_collection 'Bruker SMART'
_computing_data_reduction 'Bruker SAINT'
_computing_molecular_graphics 'Bruker SHELXTL'
_computing_publication_material 'Bruker SHELXTL'
_computing_structure_refinement 'SHELXL-97 (Sheldrick, 1997)'
_computing_structure_solution 'SHELXS-97 (Sheldrick, 1990)'
_diffrn_ambient_temperature 200(2)
_diffrn_measured_fraction_theta_full 0.999
_diffrn_measured_fraction_theta_max 0.999
_diffrn_measurement_device_type 'SMART CCD area detector'
_diffrn_measurement_method 'omega scans'
_diffrn_radiation_monochromator graphite
_diffrn_radiation_source 'fine-focus sealed tube'
_diffrn_radiation_type MoK\a
_diffrn_radiation_wavelength 0.71073
_diffrn_reflns_av_R_equivalents 0.0663
_diffrn_reflns_av_sigmaI/netI 0.0570
_diffrn_reflns_limit_h_max 17
_diffrn_reflns_limit_h_min -17
_diffrn_reflns_limit_k_max 23
_diffrn_reflns_limit_k_min -23
_diffrn_reflns_limit_l_max 28
_diffrn_reflns_limit_l_min -27
_diffrn_reflns_number 51168
_diffrn_reflns_theta_full 28.28
_diffrn_reflns_theta_max 28.28
_diffrn_reflns_theta_min 1.79
_diffrn_standards_decay_% 0
_exptl_absorpt_coefficient_mu 22.229
_exptl_absorpt_correction_T_max 0.1981
_exptl_absorpt_correction_T_min 0.1142
_exptl_absorpt_correction_type multi-scan
_exptl_absorpt_process_details SADABS
_exptl_crystal_colour orange
_exptl_crystal_density_diffrn 3.820
_exptl_crystal_density_method 'not measured'
_exptl_crystal_description block
_exptl_crystal_F_000 4962
_exptl_crystal_size_max 0.06
_exptl_crystal_size_mid 0.05
_exptl_crystal_size_min 0.04
_refine_diff_density_max 3.429
_refine_diff_density_min -3.415
_refine_diff_density_rms 0.481
_refine_ls_extinction_method none
_refine_ls_goodness_of_fit_ref 1.344
_refine_ls_hydrogen_treatment mixed
_refine_ls_matrix_type full
_refine_ls_number_parameters 361
_refine_ls_number_reflns 12202
_refine_ls_number_restraints 0
_refine_ls_restrained_S_all 1.344
_refine_ls_R_factor_all 0.0871
_refine_ls_R_factor_gt 0.0771
_refine_ls_shift/su_max 0.001
_refine_ls_shift/su_mean 0.000
_refine_ls_structure_factor_coef Fsqd
_refine_ls_weighting_details 'calc w=1/[\s^2^(Fo^2^)+(0.0207P)^2^+251.4749P] where P=(Fo^2^+2Fc^2^)/3'
_refine_ls_weighting_scheme calc
_refine_ls_wR_factor_gt 0.1378
_refine_ls_wR_factor_ref 0.1413
_reflns_number_gt 11036
_reflns_number_total 12202
_reflns_threshold_expression >2sigma(I)
_cod_data_source_file ic0354421si20031215_053049_2.cif
_cod_data_source_block testabs
_cod_depositor_comments
;
The following automatic conversions were performed:
'_symmetry_cell_setting' value 'Monoclinic' changed to 'monoclinic'
according to '/home/saulius/struct/CIF-dictionaries/cif_core.dic'
dictionary named 'cif_core.dic' version 2.4.1 from 2010-06-29.

Automatic conversion script
Id: cif_fix_enum 1527 2010-12-29 10:47:43Z saulius 
;
_cod_database_code 4310824

loop_
_publ_contact_author_name
_publ_contact_author_address
_publ_contact_author_email
_publ_contact_author_fax
_publ_contact_author_phone
'Ulrich KORTZ'
; 
International University Bremen
School of Engineering and Science
P.O. Box 750 561
28725 Bremen
Germany
;
u.kortz@iu-bremen.de '+49-421-200 3229' '+49-421-200 3235'
'Naresh S. Dalal'
; 
Department of Chemistry and Biochemistry
Florida State University and
National High Magnetic Field Laboratory
Tallahassee, FL 32306-4390 
USA 
;
dalal@chemmail.chem.fsu.edu '+1-850-644 3398' '+1-850-644 8281'

loop_
_symmetry_equiv_pos_as_xyz
'x, y, z'
'-x+1/2, y+1/2, -z+1/2'
'-x, -y, -z'
'x-1/2, -y-1/2, z-1/2'

loop_
_atom_site_label
_atom_site_type_symbol
_atom_site_fract_x
_atom_site_fract_y
_atom_site_fract_z
_atom_site_U_iso_or_equiv
_atom_site_adp_type
_atom_site_occupancy
_atom_site_symmetry_multiplicity
_atom_site_calc_flag
_atom_site_refinement_flags
_atom_site_disorder_assembly
_atom_site_disorder_group
W1 W 1.06687(6) 0.75588(4) 0.20069(3) 0.01565(15) Uani 1 1 d . . .
W2 W 0.78190(6) 0.75000(4) 0.17394(3) 0.01810(16) Uani 1 1 d . . .
W3 W 0.94789(6) 0.66794(4) 0.05450(3) 0.01730(15) Uani 1 1 d . . .
W4 W 1.06180(6) 0.94481(4) 0.21585(3) 0.01468(14) Uani 1 1 d . . .
W5 W 0.77747(6) 0.94028(4) 0.19186(3) 0.01635(15) Uani 1 1 d . . .
W6 W 0.66426(6) 0.86150(4) 0.06236(3) 0.01621(15) Uani 1 1 d . . .
W7 W 0.82556(5) 0.77649(4) -0.05757(3) 0.01453(14) Uani 1 1 d . . .
W8 W 1.08240(5) 0.78091(4) -0.03996(3) 0.01346(14) Uani 1 1 d . . .
W9 W 1.20371(5) 0.86605(4) 0.10618(3) 0.01357(14) Uani 1 1 d . . .
Ge1 Ge 0.93626(14) 0.87164(10) 0.07550(8) 0.0132(3) Uani 1 1 d . . .
Mn1 Mn 1.1960(2) 0.96573(15) -0.04035(12) 0.0140(5) Uani 1 1 d . . .
Mn2 Mn 1.0538(2) 1.04036(14) 0.06430(12) 0.0122(5) Uani 1 1 d . . .
Na1 Na 1.3597(7) 0.7750(5) -0.0971(4) 0.037(2) Uiso 1 1 d . . .
Na2 Na 0.9590(7) 0.7529(5) -0.2143(4) 0.037(2) Uiso 1 1 d . . .
Na3 Na 0.4548(7) 0.9372(6) 0.3009(5) 0.040(2) Uiso 1 1 d . . .
Na4 Na 1.0297(8) 0.5859(6) 0.3177(5) 0.041(2) Uiso 1 1 d . . .
Na5 Na 1.0619(8) 1.1176(6) 0.3203(5) 0.049(3) Uiso 1 1 d . . .
Na6 Na 0.305(2) 0.9505(15) 0.4376(13) 0.067(7) Uiso 0.50 1 d P . .
O1GE O 0.9359(9) 0.9581(7) 0.0380(6) 0.016(3) Uiso 1 1 d . . .
O2GE O 1.0383(9) 0.8618(7) 0.1330(5) 0.013(2) Uiso 1 1 d . . .
O3GE O 0.8213(9) 0.8588(7) 0.1143(5) 0.014(2) Uiso 1 1 d . . .
O4GE O 0.9453(9) 0.7970(7) 0.0237(5) 0.013(2) Uiso 1 1 d . . .
O1T O 1.1048(11) 0.6861(8) 0.2534(6) 0.025(3) Uiso 1 1 d . . .
O12 O 0.9222(10) 0.7561(7) 0.2058(6) 0.020(3) Uiso 1 1 d . . .
O13 O 1.0360(10) 0.6976(7) 0.1236(6) 0.019(3) Uiso 1 1 d . . .
O14 O 1.0777(9) 0.8399(7) 0.2533(6) 0.017(3) Uiso 1 1 d . . .
O19 O 1.1927(9) 0.7786(7) 0.1654(6) 0.017(3) Uiso 1 1 d . . .
O2T O 0.7406(11) 0.6778(8) 0.2203(6) 0.025(3) Uiso 1 1 d . . .
O23 O 0.8385(10) 0.6956(8) 0.1056(6) 0.023(3) Uiso 1 1 d . . .
O25 O 0.7570(10) 0.8342(7) 0.2260(6) 0.020(3) Uiso 1 1 d . . .
O26 O 0.6654(10) 0.7696(7) 0.1206(6) 0.019(3) Uiso 1 1 d . . .
O3T O 0.9498(11) 0.5705(8) 0.0633(7) 0.027(3) Uiso 1 1 d . . .
O37 O 0.8529(10) 0.6777(7) -0.0165(6) 0.021(3) Uiso 1 1 d . . .
O38 O 1.0578(10) 0.6809(7) 0.0006(6) 0.019(3) Uiso 1 1 d . . .
O4A O 1.0415(9) 1.0175(7) 0.1599(5) 0.013(2) Uiso 1 1 d . . .
O4T O 1.0971(10) 0.9903(7) 0.2856(6) 0.020(3) Uiso 1 1 d . . .
O45 O 0.9162(9) 0.9308(7) 0.2228(6) 0.016(2) Uiso 1 1 d . . .
O49 O 1.1971(9) 0.9224(7) 0.1858(6) 0.016(2) Uiso 1 1 d . . .
O5A O 0.7996(10) 1.0159(7) 0.1394(6) 0.019(3) Uiso 1 1 d . . .
O5T O 0.7233(10) 0.9841(8) 0.2551(6) 0.023(3) Uiso 1 1 d . . .
O56 O 0.6508(10) 0.9150(7) 0.1401(6) 0.020(3) Uiso 1 1 d . . .
O6A O 0.7027(10) 0.9418(8) 0.0205(6) 0.023(3) Uiso 1 1 d . . .
O6T O 0.5358(10) 0.8513(8) 0.0368(6) 0.024(3) Uiso 1 1 d . . .
O67 O 0.7265(9) 0.7948(7) 0.0028(6) 0.016(3) Uiso 1 1 d . . .
O7A O 0.8377(9) 0.8732(6) -0.0754(5) 0.012(2) Uiso 1 1 d . . .
O7T O 0.7472(10) 0.7419(8) -0.1205(6) 0.023(3) Uiso 1 1 d . . .
O78 O 0.9644(9) 0.7588(7) -0.0928(6) 0.015(2) Uiso 1 1 d . . .
O8A O 1.0758(9) 0.8812(7) -0.0555(6) 0.016(2) Uiso 1 1 d . . .
O8T O 1.1784(10) 0.7500(8) -0.0870(6) 0.021(3) Uiso 1 1 d . . .
O89 O 1.1643(10) 0.8020(7) 0.0382(6) 0.018(3) Uiso 1 1 d . . .
O9A O 1.1698(9) 0.9495(7) 0.0594(6) 0.016(2) Uiso 1 1 d . . .
O9T O 1.3351(10) 0.8623(7) 0.1032(6) 0.019(3) Uiso 1 1 d . . .
O1MW O 1.3410(12) 0.8944(9) -0.0338(7) 0.032(3) Uiso 1 1 d . . .
O1W O 0.4697(10) 0.9438(8) 0.1917(6) 0.024(3) Uiso 1 1 d . . .
O2W O 0.3275(11) 0.8430(8) 0.2837(7) 0.027(3) Uiso 1 1 d . . .
O3W O 1.0268(11) 1.2492(8) 0.3307(7) 0.028(3) Uiso 1 1 d . . .
O4W O 1.0558(12) 0.8616(9) -0.2236(7) 0.035(4) Uiso 1 1 d . . .
O5W O 0.5488(12) 1.0503(9) 0.2913(7) 0.035(4) Uiso 1 1 d . . .
O6W O 1.3511(12) 0.8719(9) -0.1723(7) 0.032(3) Uiso 1 1 d . . .
O7W O 1.0156(13) 0.5297(10) 0.4309(8) 0.042(4) Uiso 1 1 d . . .
O8W O 1.5431(13) 0.8011(10) -0.1057(8) 0.040(4) Uiso 1 1 d . . .
O9W O 0.5882(13) 0.8374(10) 0.3045(8) 0.040(4) Uiso 1 1 d . . .
O10W O 1.3914(14) 0.6771(11) -0.1621(9) 0.048(4) Uiso 1 1 d . . .
O11W O 1.2087(15) 0.5647(11) 0.3331(9) 0.054(5) Uiso 1 1 d . . .
O12W O 0.8283(15) 0.8392(12) -0.2433(9) 0.056(5) Uiso 1 1 d . . .
O13W O 1.4050(17) 0.7194(13) 0.0019(10) 0.066(6) Uiso 1 1 d . . .
O14W O 0.472(2) 0.9326(17) 0.4074(14) 0.098(9) Uiso 1 1 d . . .
O15W O 0.319(2) 1.0241(16) 0.3212(13) 0.093(8) Uiso 1 1 d . . .
O16W O 1.214(2) 1.1512(17) 0.4005(13) 0.096(9) Uiso 1 1 d . . .
O17W O 0.883(2) 1.1505(16) 0.4793(13) 0.026(6) Uiso 0.50 1 d P . .
O18W O 1.360(4) 0.560(3) -0.089(2) 0.070(13) Uiso 0.50 1 d P . .
O19W O 0.904(3) 1.079(3) 0.367(2) 0.066(12) Uiso 0.50 1 d P . .
O20W O 0.298(3) 1.062(3) 0.503(2) 0.062(11) Uiso 0.50 1 d P . .
O21W O 0.995(4) 1.098(3) 0.516(2) 0.069(12) Uiso 0.50 1 d P . .
O22W O 0.128(4) 0.905(3) 0.401(2) 0.087(16) Uiso 0.50 1 d P . .

loop_
_atom_site_aniso_label
_atom_site_aniso_U_11
_atom_site_aniso_U_22
_atom_site_aniso_U_33
_atom_site_aniso_U_23
_atom_site_aniso_U_13
_atom_site_aniso_U_12
W1 0.0200(4) 0.0128(3) 0.0141(3) 0.0025(3) 0.0013(3) 0.0003(3)
W2 0.0197(4) 0.0161(3) 0.0189(3) 0.0040(3) 0.0049(3) -0.0025(3)
W3 0.0245(4) 0.0101(3) 0.0174(3) 0.0000(3) 0.0029(3) -0.0014(3)
W4 0.0189(3) 0.0135(3) 0.0117(3) -0.0001(3) 0.0015(3) -0.0004(3)
W5 0.0201(4) 0.0155(3) 0.0139(3) 0.0005(3) 0.0051(3) 0.0007(3)
W6 0.0153(3) 0.0173(3) 0.0164(3) 0.0013(3) 0.0033(3) -0.0015(3)
W7 0.0157(3) 0.0134(3) 0.0145(3) -0.0017(3) 0.0014(3) -0.0024(3)
W8 0.0154(3) 0.0111(3) 0.0139(3) -0.0009(2) 0.0020(2) 0.0004(3)
W9 0.0141(3) 0.0143(3) 0.0124(3) 0.0011(3) 0.0012(2) 0.0000(3)
Ge1 0.0178(9) 0.0104(8) 0.0116(8) 0.0019(7) 0.0038(7) -0.0012(7)
Mn1 0.0151(12) 0.0114(12) 0.0159(12) 0.0013(10) 0.0042(10) -0.0007(10)
Mn2 0.0159(12) 0.0100(12) 0.0108(11) -0.0004(9) 0.0026(9) -0.0018(10)

loop_
_atom_type_symbol
_atom_type_description
_atom_type_scat_dispersion_real
_atom_type_scat_dispersion_imag
_atom_type_scat_source
O O 0.0106 0.0060 'International Tables Vol C Tables 4.2.6.8 and 6.1.1.4'
Na Na 0.0362 0.0249 'International Tables Vol C Tables 4.2.6.8 and 6.1.1.4'
Mn Mn 0.3368 0.7283 'International Tables Vol C Tables 4.2.6.8 and 6.1.1.4'
Ge Ge 0.1547 1.8001 'International Tables Vol C Tables 4.2.6.8 and 6.1.1.4'
W W -0.8490 6.8722 'International Tables Vol C Tables 4.2.6.8 and 6.1.1.4'

loop_
_geom_angle_atom_site_label_1
_geom_angle_atom_site_label_2
_geom_angle_atom_site_label_3
_geom_angle
_geom_angle_site_symmetry_1
_geom_angle_site_symmetry_3
_geom_angle_publ_flag
O1T W1 O14 100.6(6) . . ?
O1T W1 O19 100.8(6) . . ?
O14 W1 O19 91.5(5) . . ?
O1T W1 O12 102.3(6) . . ?
O14 W1 O12 90.3(5) . . ?
O19 W1 O12 156.0(5) . . ?
O1T W1 O13 101.2(6) . . ?
O14 W1 O13 158.2(5) . . ?
O19 W1 O13 85.8(5) . . ?
O12 W1 O13 83.7(5) . . ?
O1T W1 O2GE 171.2(5) . . ?
O14 W1 O2GE 74.1(5) . . ?
O19 W1 O2GE 72.7(5) . . ?
O12 W1 O2GE 84.9(5) . . ?
O13 W1 O2GE 84.5(5) . . ?
O2T W2 O26 102.3(6) . . ?
O2T W2 O25 101.0(6) . . ?
O26 W2 O25 92.4(6) . . ?
O2T W2 O12 99.5(6) . . ?
O26 W2 O12 157.9(5) . . ?
O25 W2 O12 86.7(5) . . ?
O2T W2 O23 101.4(6) . . ?
O26 W2 O23 88.5(6) . . ?
O25 W2 O23 156.8(6) . . ?
O12 W2 O23 83.9(6) . . ?
O2T W2 O3GE 172.8(5) . . ?
O26 W2 O3GE 73.8(5) . . ?
O25 W2 O3GE 73.3(5) . . ?
O12 W2 O3GE 84.8(5) . . ?
O23 W2 O3GE 84.8(5) . . ?
O3T W3 O13 101.1(6) . . ?
O3T W3 O38 100.3(6) . . ?
O13 W3 O38 89.1(5) . . ?
O3T W3 O37 100.3(6) . . ?
O13 W3 O37 158.4(6) . . ?
O38 W3 O37 89.7(5) . . ?
O3T W3 O23 101.8(6) . . ?
O13 W3 O23 85.9(6) . . ?
O38 W3 O23 157.9(6) . . ?
O37 W3 O23 87.1(6) . . ?
O3T W3 O4GE 170.3(5) . . ?
O13 W3 O4GE 86.5(5) . . ?
O38 W3 O4GE 73.6(5) . . ?
O37 W3 O4GE 72.4(5) . . ?
O23 W3 O4GE 84.6(5) . . ?
O3T W3 Na6 60.2(6) . 4_675 ?
O13 W3 Na6 161.2(6) . 4_675 ?
O38 W3 Na6 92.0(6) . 4_675 ?
O37 W3 Na6 40.4(6) . 4_675 ?
O23 W3 Na6 99.5(6) . 4_675 ?
O4GE W3 Na6 111.8(5) . 4_675 ?
O4T W4 O4A 104.5(6) . . ?
O4T W4 O45 102.2(6) . . ?
O4A W4 O45 92.1(5) . . ?
O4T W4 O49 100.1(6) . . ?
O4A W4 O49 92.0(5) . . ?
O45 W4 O49 155.6(5) . . ?
O4T W4 O14 94.8(6) . . ?
O4A W4 O14 160.6(5) . . ?
O45 W4 O14 86.0(5) . . ?
O49 W4 O14 82.2(5) . . ?
O4T W4 O2GE 166.5(5) . . ?
O4A W4 O2GE 87.3(5) . . ?
O45 W4 O2GE 83.5(5) . . ?
O49 W4 O2GE 72.7(5) . . ?
O14 W4 O2GE 73.2(4) . . ?
O5T W5 O5A 103.2(6) . . ?
O5T W5 O45 101.4(6) . . ?
O5A W5 O45 95.6(6) . . ?
O5T W5 O56 99.5(6) . . ?
O5A W5 O56 89.3(6) . . ?
O45 W5 O56 156.9(5) . . ?
O5T W5 O25 94.4(6) . . ?
O5A W5 O25 161.5(5) . . ?
O45 W5 O25 86.4(5) . . ?
O56 W5 O25 82.2(5) . . ?
O5T W5 O3GE 165.6(5) . . ?
O5A W5 O3GE 88.7(5) . . ?
O45 W5 O3GE 85.3(5) . . ?
O56 W5 O3GE 72.2(5) . . ?
O25 W5 O3GE 73.1(5) . . ?
O6T W6 O6A 103.0(6) . . ?
O6T W6 O56 100.6(6) . . ?
O6A W6 O56 93.9(6) . . ?
O6T W6 O67 99.5(6) . . ?
O6A W6 O67 91.7(6) . . ?
O56 W6 O67 157.3(5) . . ?
O6T W6 O26 94.4(6) . . ?
O6A W6 O26 162.6(6) . . ?
O56 W6 O26 83.2(5) . . ?
O67 W6 O26 84.9(5) . . ?
O6T W6 O3GE 167.0(5) . . ?
O6A W6 O3GE 89.2(5) . . ?
O56 W6 O3GE 73.7(5) . . ?
O67 W6 O3GE 84.4(5) . . ?
O26 W6 O3GE 73.5(5) . . ?
O7T W7 O7A 103.7(6) . . ?
O7T W7 O67 100.6(6) . . ?
O7A W7 O67 92.8(5) . . ?
O7T W7 O37 95.9(6) . . ?
O7A W7 O37 159.8(5) . . ?
O67 W7 O37 88.3(5) . . ?
O7T W7 O78 99.3(6) . . ?
O7A W7 O78 88.9(5) . . ?
O67 W7 O78 159.1(5) . . ?
O37 W7 O78 83.1(5) . . ?
O7T W7 O4GE 167.5(5) . . ?
O7A W7 O4GE 86.5(5) . . ?
O67 W7 O4GE 85.9(5) . . ?
O37 W7 O4GE 73.5(5) . . ?
O78 W7 O4GE 73.4(4) . . ?
O8T W8 O8A 103.7(6) . . ?
O8T W8 O78 100.6(6) . . ?
O8A W8 O78 94.0(5) . . ?
O8T W8 O89 99.8(6) . . ?
O8A W8 O89 88.9(5) . . ?
O78 W8 O89 158.1(5) . . ?
O8T W8 O38 95.8(6) . . ?
O8A W8 O38 160.2(5) . . ?
O78 W8 O38 85.6(5) . . ?
O89 W8 O38 84.4(5) . . ?
O8T W8 O4GE 168.5(5) . . ?
O8A W8 O4GE 87.3(5) . . ?
O78 W8 O4GE 75.0(5) . . ?
O89 W8 O4GE 83.5(5) . . ?
O38 W8 O4GE 73.4(5) . . ?
O9T W9 O9A 102.9(6) . . ?
O9T W9 O89 100.2(6) . . ?
O9A W9 O89 91.9(5) . . ?
O9T W9 O49 98.3(6) . . ?
O9A W9 O49 91.5(5) . . ?
O89 W9 O49 159.9(5) . . ?
O9T W9 O19 95.7(6) . . ?
O9A W9 O19 161.0(5) . . ?
O89 W9 O19 88.8(5) . . ?
O49 W9 O19 81.7(5) . . ?
O9T W9 O2GE 166.9(5) . . ?
O9A W9 O2GE 87.6(5) . . ?
O89 W9 O2GE 87.1(5) . . ?
O49 W9 O2GE 73.3(5) . . ?
O19 W9 O2GE 73.4(5) . . ?
O4GE Ge1 O1GE 113.1(6) . . ?
O4GE Ge1 O2GE 106.6(6) . . ?
O1GE Ge1 O2GE 112.8(6) . . ?
O4GE Ge1 O3GE 106.6(6) . . ?
O1GE Ge1 O3GE 110.4(6) . . ?
O2GE Ge1 O3GE 107.1(5) . . ?
O5A Mn1 O6A 91.3(5) 3_775 3_775 ?
O5A Mn1 O9A 172.5(5) 3_775 . ?
O6A Mn1 O9A 92.4(5) 3_775 . ?
O5A Mn1 O8A 91.2(5) 3_775 . ?
O6A Mn1 O8A 172.0(5) 3_775 . ?
O9A Mn1 O8A 84.2(5) . . ?
O5A Mn1 O1GE 89.6(5) 3_775 3_775 ?
O6A Mn1 O1GE 89.6(5) 3_775 3_775 ?
O9A Mn1 O1GE 83.9(5) . 3_775 ?
O8A Mn1 O1GE 82.8(5) . 3_775 ?
O5A Mn1 O1MW 94.4(5) 3_775 . ?
O6A Mn1 O1MW 85.3(5) 3_775 . ?
O9A Mn1 O1MW 92.5(5) . . ?
O8A Mn1 O1MW 102.1(5) . . ?
O1GE Mn1 O1MW 173.6(5) 3_775 . ?
O4A Mn2 O7A 97.2(5) . 3_775 ?
O4A Mn2 O1GE 91.3(5) . . ?
O7A Mn2 O1GE 170.9(5) 3_775 . ?
O4A Mn2 O1GE 169.4(5) . 3_775 ?
O7A Mn2 O1GE 91.2(5) 3_775 3_775 ?
O1GE Mn2 O1GE 80.6(5) . 3_775 ?
O4A Mn2 O8A 96.0(5) . 3_775 ?
O7A Mn2 O8A 93.0(5) 3_775 3_775 ?
O1GE Mn2 O8A 83.0(5) . 3_775 ?
O1GE Mn2 O8A 89.9(5) 3_775 3_775 ?
O4A Mn2 O9A 89.6(5) . . ?
O7A Mn2 O9A 94.9(5) 3_775 . ?
O1GE Mn2 O9A 88.2(5) . . ?
O1GE Mn2 O9A 83.2(5) 3_775 . ?
O8A Mn2 O9A 169.7(5) 3_775 . ?
O10W Na1 O6W 99.2(7) . . ?
O10W Na1 O13W 99.7(8) . . ?
O6W Na1 O13W 155.5(8) . . ?
O10W Na1 O8T 97.1(7) . . ?
O6W Na1 O8T 100.7(6) . . ?
O13W Na1 O8T 92.2(7) . . ?
O10W Na1 O8W 83.6(7) . . ?
O6W Na1 O8W 79.6(6) . . ?
O13W Na1 O8W 87.2(7) . . ?
O8T Na1 O8W 179.1(7) . . ?
O10W Na1 O1MW 172.1(7) . . ?
O6W Na1 O1MW 74.8(6) . . ?
O13W Na1 O1MW 84.9(7) . . ?
O8T Na1 O1MW 89.0(6) . . ?
O8W Na1 O1MW 90.2(6) . . ?
O10W Na1 Na4 94.7(6) . 4_675 ?
O6W Na1 Na4 38.1(4) . 4_675 ?
O13W Na1 Na4 124.4(7) . 4_675 ?
O8T Na1 Na4 138.7(5) . 4_675 ?
O8W Na1 Na4 41.6(5) . 4_675 ?
O1MW Na1 Na4 77.4(4) . 4_675 ?
O4W Na2 O9W 101.4(7) . 4_675 ?
O4W Na2 O12W 79.7(7) . . ?
O9W Na2 O12W 174.5(8) 4_675 . ?
O4W Na2 O2W 166.9(7) . 4_675 ?
O9W Na2 O2W 91.1(6) 4_675 4_675 ?
O12W Na2 O2W 87.5(7) . 4_675 ?
O4W Na2 O3W 81.8(6) . 3_775 ?
O9W Na2 O3W 93.7(6) 4_675 3_775 ?
O12W Na2 O3W 81.1(7) . 3_775 ?
O2W Na2 O3W 93.7(6) 4_675 3_775 ?
O4W Na2 O78 93.8(6) . . ?
O9W Na2 O78 83.1(6) 4_675 . ?
O12W Na2 O78 102.2(7) . . ?
O2W Na2 O78 91.4(5) 4_675 . ?
O3W Na2 O78 174.0(6) 3_775 . ?
O4W Na2 Na5 50.8(5) . 3_775 ?
O9W Na2 Na5 129.9(6) 4_675 3_775 ?
O12W Na2 Na5 47.0(6) . 3_775 ?
O2W Na2 Na5 117.6(5) 4_675 3_775 ?
O3W Na2 Na5 47.8(4) 3_775 3_775 ?
O78 Na2 Na5 131.6(5) . 3_775 ?
O4W Na2 Na3 148.0(6) . 4_675 ?
O9W Na2 Na3 46.9(5) 4_675 4_675 ?
O12W Na2 Na3 131.4(6) . 4_675 ?
O2W Na2 Na3 44.2(4) 4_675 4_675 ?
O3W Na2 Na3 94.7(5) 3_775 4_675 ?
O78 Na2 Na3 86.9(4) . 4_675 ?
Na5 Na2 Na3 141.2(4) 3_775 4_675 ?
O14W Na3 O1W 169.6(9) . . ?
O14W Na3 O2W 98.9(9) . . ?
O1W Na3 O2W 88.9(6) . . ?
O14W Na3 O5W 95.4(9) . . ?
O1W Na3 O5W 78.5(6) . . ?
O2W Na3 O5W 161.3(7) . . ?
O14W Na3 O15W 82.8(11) . . ?
O1W Na3 O15W 104.4(8) . . ?
O2W Na3 O15W 88.2(8) . . ?
O5W Na3 O15W 81.7(8) . . ?
O14W Na3 O9W 85.2(9) . . ?
O1W Na3 O9W 88.2(6) . . ?
O2W Na3 O9W 88.8(6) . . ?
O5W Na3 O9W 104.3(7) . . ?
O15W Na3 O9W 167.0(9) . . ?
O14W Na3 Na2 93.3(9) . 4_576 ?
O1W Na3 Na2 87.4(5) . 4_576 ?
O2W Na3 Na2 45.3(4) . 4_576 ?
O5W Na3 Na2 145.7(6) . 4_576 ?
O15W Na3 Na2 132.3(8) . 4_576 ?
O9W Na3 Na2 43.6(5) . 4_576 ?
O14W Na3 Na6 39.0(9) . . ?
O1W Na3 Na6 151.1(7) . . ?
O2W Na3 Na6 76.3(6) . . ?
O5W Na3 Na6 108.6(7) . . ?
O15W Na3 Na6 51.3(8) . . ?
O9W Na3 Na6 115.7(7) . . ?
Na2 Na3 Na6 98.9(5) 4_576 . ?
O14W Na3 Na4 134.8(9) . 2_655 ?
O1W Na3 Na4 43.5(4) . 2_655 ?
O2W Na3 Na4 118.2(5) . 2_655 ?
O5W Na3 Na4 43.8(4) . 2_655 ?
O15W Na3 Na4 74.1(7) . 2_655 ?
O9W Na3 Na4 118.2(5) . 2_655 ?
Na2 Na3 Na4 130.8(4) 4_576 2_655 ?
Na6 Na3 Na4 123.9(5) . 2_655 ?
O11W Na4 O6W 164.7(8) . 4_576 ?
O11W Na4 O1T 76.9(7) . . ?
O6W Na4 O1T 103.4(6) 4_576 . ?
O11W Na4 O1W 81.0(7) . 2_645 ?
O6W Na4 O1W 108.5(6) 4_576 2_645 ?
O1T Na4 O1W 132.2(6) . 2_645 ?
O11W Na4 O5W 115.2(7) . 2_645 ?
O6W Na4 O5W 79.7(6) 4_576 2_645 ?
O1T Na4 O5W 80.4(6) . 2_645 ?
O1W Na4 O5W 71.6(5) 2_645 2_645 ?
O11W Na4 O8W 90.5(7) . 4_576 ?
O6W Na4 O8W 74.9(6) 4_576 4_576 ?
O1T Na4 O8W 76.6(6) . 4_576 ?
O1W Na4 O8W 145.7(6) 2_645 4_576 ?
O5W Na4 O8W 140.4(7) 2_645 4_576 ?
O11W Na4 O7W 86.2(7) . . ?
O6W Na4 O7W 85.5(6) 4_576 . ?
O1T Na4 O7W 146.1(7) . . ?
O1W Na4 O7W 71.9(6) 2_645 . ?
O5W Na4 O7W 133.5(7) 2_645 . ?
O8W Na4 O7W 74.4(6) 4_576 . ?
O11W Na4 Na3 83.4(6) . 2_645 ?
O6W Na4 Na3 111.6(5) 4_576 2_645 ?
O1T Na4 Na3 96.1(5) . 2_645 ?
O1W Na4 Na3 39.1(4) 2_645 2_645 ?
O5W Na4 Na3 40.1(4) 2_645 2_645 ?
O8W Na4 Na3 171.4(6) 4_576 2_645 ?
O7W Na4 Na3 111.1(5) . 2_645 ?
O11W Na4 Na1 129.0(6) . 4_576 ?
O6W Na4 Na1 36.0(4) 4_576 4_576 ?
O1T Na4 Na1 92.8(5) . 4_576 ?
O1W Na4 Na1 133.2(5) 2_645 4_576 ?
O5W Na4 Na1 111.9(5) 2_645 4_576 ?
O8W Na4 Na1 39.0(4) 4_576 4_576 ?
O7W Na4 Na1 75.2(5) . 4_576 ?
Na3 Na4 Na1 147.6(4) 2_645 4_576 ?
O12W Na5 O3W 82.5(7) 3_775 . ?
O12W Na5 O19W 158.9(13) 3_775 . ?
O3W Na5 O19W 93.9(12) . . ?
O12W Na5 O4T 88.0(7) 3_775 . ?
O3W Na5 O4T 167.7(7) . . ?
O19W Na5 O4T 92.1(12) . . ?
O12W Na5 O4W 75.9(7) 3_775 3_775 ?
O3W Na5 O4W 79.6(6) . 3_775 ?
O19W Na5 O4W 83.0(12) . 3_775 ?
O4T Na5 O4W 90.6(6) . 3_775 ?
O12W Na5 O16W 84.5(9) 3_775 . ?
O3W Na5 O16W 81.8(8) . . ?
O19W Na5 O16W 115.6(13) . . ?
O4T Na5 O16W 105.2(8) . . ?
O4W Na5 O16W 154.5(9) 3_775 . ?
O12W Na5 Na2 46.8(6) 3_775 3_775 ?
O3W Na5 Na2 49.7(4) . 3_775 ?
O19W Na5 Na2 116.3(11) . 3_775 ?
O4T Na5 Na2 118.0(5) . 3_775 ?
O4W Na5 Na2 45.9(4) 3_775 3_775 ?
O16W Na5 Na2 108.6(8) . 3_775 ?
O14W Na6 O20W 109.7(16) . . ?
O14W Na6 O22W 136.4(18) . . ?
O20W Na6 O22W 111.8(19) . . ?
O14W Na6 O37 76.8(11) . 4_576 ?
O20W Na6 O37 122.4(15) . 4_576 ?
O22W Na6 O37 91.7(15) . 4_576 ?
O14W Na6 O15W 73.4(12) . . ?
O20W Na6 O15W 97.0(15) . . ?
O22W Na6 O15W 88.9(16) . . ?
O37 Na6 O15W 136.8(13) 4_576 . ?
O14W Na6 Na3 37.6(8) . . ?
O20W Na6 Na3 123.6(14) . . ?
O22W Na6 Na3 105.0(15) . . ?
O37 Na6 Na3 96.7(9) 4_576 . ?
O15W Na6 Na3 42.1(7) . . ?
O14W Na6 W3 70.3(10) . 4_576 ?
O20W Na6 W3 97.1(13) . 4_576 ?
O22W Na6 W3 116.3(15) . 4_576 ?
O37 Na6 W3 28.9(4) 4_576 4_576 ?
O15W Na6 W3 143.6(11) . 4_576 ?
Na3 Na6 W3 103.2(7) . 4_576 ?
Ge1 O1GE Mn2 119.9(6) . . ?
Ge1 O1GE Mn2 117.9(6) . 3_775 ?
Mn2 O1GE Mn2 99.4(5) . 3_775 ?
Ge1 O1GE Mn1 121.4(6) . 3_775 ?
Mn2 O1GE Mn1 96.9(5) . 3_775 ?
Mn2 O1GE Mn1 96.2(5) 3_775 3_775 ?
Ge1 O2GE W9 121.1(6) . . ?
Ge1 O2GE W4 121.7(6) . . ?
W9 O2GE W4 94.8(4) . . ?
Ge1 O2GE W1 125.4(6) . . ?
W9 O2GE W1 93.4(4) . . ?
W4 O2GE W1 92.5(4) . . ?
Ge1 O3GE W6 122.6(6) . . ?
Ge1 O3GE W5 120.3(6) . . ?
W6 O3GE W5 94.5(4) . . ?
Ge1 O3GE W2 124.5(6) . . ?
W6 O3GE W2 93.3(4) . . ?
W5 O3GE W2 93.9(4) . . ?
Ge1 O4GE W7 122.1(6) . . ?
Ge1 O4GE W8 123.1(6) . . ?
W7 O4GE W8 93.4(4) . . ?
Ge1 O4GE W3 124.6(6) . . ?
W7 O4GE W3 92.8(4) . . ?
W8 O4GE W3 92.3(4) . . ?
W1 O1T Na4 140.0(8) . . ?
W1 O12 W2 155.9(7) . . ?
W3 O13 W1 152.2(7) . . ?
W1 O14 W4 120.1(6) . . ?
W1 O19 W9 120.6(6) . . ?
W3 O23 W2 152.9(8) . . ?
W2 O25 W5 119.7(6) . . ?
W2 O26 W6 119.3(6) . . ?
W3 O37 W7 121.3(7) . . ?
W3 O37 Na6 110.6(8) . 4_675 ?
W7 O37 Na6 126.6(8) . 4_675 ?
W3 O38 W8 120.6(7) . . ?
W4 O4A Mn2 141.2(7) . . ?
W4 O4T Na5 130.6(7) . . ?
W5 O45 W4 152.4(7) . . ?
W4 O49 W9 118.0(6) . . ?
W5 O5A Mn1 138.3(7) . 3_775 ?
W6 O56 W5 118.2(6) . . ?
W6 O6A Mn1 135.6(7) . 3_775 ?
W7 O67 W6 150.2(7) . . ?
W7 O7A Mn2 139.4(6) . 3_775 ?
W8 O78 W7 117.7(6) . . ?
W8 O78 Na2 125.1(6) . . ?
W7 O78 Na2 113.7(5) . . ?
W8 O8A Mn1 128.7(6) . . ?
W8 O8A Mn2 132.1(6) . 3_775 ?
Mn1 O8A Mn2 96.6(5) . 3_775 ?
W8 O8T Na1 137.0(7) . . ?
W9 O89 W8 151.0(7) . . ?
W9 O9A Mn1 125.9(6) . . ?
W9 O9A Mn2 135.4(6) . . ?
Mn1 O9A Mn2 95.4(5) . . ?
Mn1 O1MW Na1 122.9(7) . . ?
Na3 O1W Na4 97.4(6) . 2_655 ?
Na3 O2W Na2 90.5(6) . 4_576 ?
Na5 O3W Na2 82.5(6) . 3_775 ?
Na2 O4W Na5 83.3(6) . 3_775 ?
Na3 O5W Na4 96.1(6) . 2_655 ?
Na1 O6W Na4 105.9(7) . 4_675 ?
Na1 O8W Na4 99.4(7) . 4_675 ?
Na2 O9W Na3 89.5(6) 4_576 . ?
Na2 O12W Na5 86.2(8) . 3_775 ?
Na3 O14W Na6 103.4(13) . . ?
Na3 O15W Na6 86.6(11) . . ?

loop_
_geom_bond_atom_site_label_1
_geom_bond_atom_site_label_2
_geom_bond_distance
_geom_bond_site_symmetry_2
_geom_bond_publ_flag
W1 O1T 1.726(14) . ?
W1 O14 1.868(12) . ?
W1 O19 1.886(12) . ?
W1 O12 1.897(13) . ?
W1 O13 1.956(13) . ?
W1 O2GE 2.388(12) . ?
W2 O2T 1.725(14) . ?
W2 O26 1.873(13) . ?
W2 O25 1.902(13) . ?
W2 O12 1.916(13) . ?
W2 O23 1.924(13) . ?
W2 O3GE 2.387(12) . ?
W3 O3T 1.748(14) . ?
W3 O13 1.883(13) . ?
W3 O38 1.897(13) . ?
W3 O37 1.899(13) . ?
W3 O23 1.905(13) . ?
W3 O4GE 2.393(12) . ?
W3 Na6 3.67(3) 4_675 ?
W4 O4T 1.724(13) . ?
W4 O4A 1.765(12) . ?
W4 O45 1.930(12) . ?
W4 O49 1.951(12) . ?
W4 O14 2.039(13) . ?
W4 O2GE 2.301(12) . ?
W5 O5T 1.734(13) . ?
W5 O5A 1.782(13) . ?
W5 O45 1.895(12) . ?
W5 O56 1.981(13) . ?
W5 O25 2.048(13) . ?
W5 O3GE 2.289(12) . ?
W6 O6T 1.740(14) . ?
W6 O6A 1.771(14) . ?
W6 O56 1.920(13) . ?
W6 O67 1.945(12) . ?
W6 O26 2.051(13) . ?
W6 O3GE 2.269(12) . ?
W7 O7T 1.744(13) . ?
W7 O7A 1.774(11) . ?
W7 O67 1.897(12) . ?
W7 O37 1.989(13) . ?
W7 O78 2.023(12) . ?
W7 O4GE 2.284(12) . ?
W8 O8T 1.734(13) . ?
W8 O8A 1.821(12) . ?
W8 O78 1.891(12) . ?
W8 O89 1.953(12) . ?
W8 O38 2.014(13) . ?
W8 O4GE 2.318(12) . ?
W9 O9T 1.719(13) . ?
W9 O9A 1.828(12) . ?
W9 O89 1.885(13) . ?
W9 O49 1.968(12) . ?
W9 O19 2.012(13) . ?
W9 O2GE 2.264(11) . ?
Ge1 O4GE 1.733(12) . ?
Ge1 O1GE 1.735(12) . ?
Ge1 O2GE 1.760(12) . ?
Ge1 O3GE 1.766(12) . ?
Mn1 O5A 2.125(13) 3_775 ?
Mn1 O6A 2.141(14) 3_775 ?
Mn1 O9A 2.177(12) . ?
Mn1 O8A 2.185(12) . ?
Mn1 O1GE 2.195(12) 3_775 ?
Mn1 O1MW 2.277(16) . ?
Mn2 O4A 2.079(12) . ?
Mn2 O7A 2.097(12) 3_775 ?
Mn2 O1GE 2.176(12) . ?
Mn2 O1GE 2.176(12) 3_775 ?
Mn2 O8A 2.194(12) 3_775 ?
Mn2 O9A 2.224(13) . ?
Na1 O10W 2.28(2) . ?
Na1 O6W 2.348(18) . ?
Na1 O13W 2.36(2) . ?
Na1 O8T 2.428(16) . ?
Na1 O8W 2.453(19) . ?
Na1 O1MW 2.535(18) . ?
Na1 Na4 3.843(14) 4_675 ?
Na2 O4W 2.329(19) . ?
Na2 O9W 2.35(2) 4_675 ?
Na2 O12W 2.35(2) . ?
Na2 O2W 2.421(17) 4_675 ?
Na2 O3W 2.479(17) 3_775 ?
Na2 O78 2.572(15) . ?
Na2 Na5 3.221(15) 3_775 ?
Na2 Na3 3.407(14) 4_675 ?
Na3 O14W 2.25(3) . ?
Na3 O1W 2.333(16) . ?
Na3 O2W 2.375(17) . ?
Na3 O5W 2.377(19) . ?
Na3 O15W 2.41(3) . ?
Na3 O9W 2.49(2) . ?
Na3 Na2 3.407(14) 4_576 ?
Na3 Na6 3.59(3) . ?
Na3 Na4 3.667(14) 2_655 ?
Na4 O11W 2.37(2) . ?
Na4 O6W 2.468(18) 4_576 ?
Na4 O1T 2.482(17) . ?
Na4 O1W 2.544(17) 2_645 ?
Na4 O5W 2.551(18) 2_645 ?
Na4 O8W 2.59(2) 4_576 ?
Na4 O7W 2.61(2) . ?
Na4 Na3 3.667(14) 2_645 ?
Na4 Na1 3.843(14) 4_576 ?
Na5 O12W 2.36(2) 3_775 ?
Na5 O3W 2.406(19) . ?
Na5 O19W 2.44(5) . ?
Na5 O4T 2.437(17) . ?
Na5 O4W 2.514(19) 3_775 ?
Na5 O16W 2.61(3) . ?
Na5 Na2 3.221(15) 3_775 ?
Na6 O14W 2.32(4) . ?
Na6 O20W 2.43(5) . ?
Na6 O22W 2.54(6) . ?
Na6 O37 2.55(3) 4_576 ?
Na6 O15W 2.81(4) . ?
Na6 W3 3.67(3) 4_576 ?
O1GE Mn2 2.176(12) 3_775 ?
O1GE Mn1 2.195(12) 3_775 ?
O37 Na6 2.55(3) 4_675 ?
O5A Mn1 2.125(13) 3_775 ?
O6A Mn1 2.141(14) 3_775 ?
O7A Mn2 2.097(12) 3_775 ?
O8A Mn2 2.194(12) 3_775 ?
O1W Na4 2.544(17) 2_655 ?
O2W Na2 2.421(17) 4_576 ?
O3W Na2 2.479(17) 3_775 ?
O4W Na5 2.514(19) 3_775 ?
O5W Na4 2.551(18) 2_655 ?
O6W Na4 2.468(18) 4_675 ?
O8W Na4 2.59(2) 4_675 ?
O9W Na2 2.35(2) 4_576 ?
O12W Na5 2.36(2) 3_775 ?
